data_4101238
_journal_name_full 'Journal of the American Chemical Society'
_journal_paper_doi 10.1021/ja0603204
_journal_year 2006
_chemical_formula_sum 'C20 H9 F5 O4'
_chemical_formula_weight 408.27
_space_group_IT_number 14
_symmetry_cell_setting monoclinic
_symmetry_space_group_name_Hall '-P 2ybc'
_symmetry_space_group_name_H-M 'P 1 21/c 1'
_cell_angle_alpha 90.00
_cell_angle_beta 107.423(8)
_cell_angle_gamma 90.00
_cell_formula_units_Z 4
_cell_length_a 16.8225(16)
_cell_length_b 7.1205(7)
_cell_length_c 15.7060(14)
_cell_measurement_temperature 295(2)
_cell_volume 1795.0(3)
_diffrn_ambient_temperature 295(2)
_exptl_crystal_density_diffrn 1.511
_cod_depositor_comments
;
The following automatic conversions were performed:
'_symmetry_cell_setting' value 'Monoclinic' changed to 'monoclinic'
according to '/home/saulius/struct/CIF-dictionaries/cif_core.dic'
dictionary named 'cif_core.dic' version 2.4.1 from 2010-06-29.

Automatic conversion script
Id: cif_fix_enum 1527 2010-12-29 10:47:43Z saulius 
;
_cod_original_sg_symbol_H-M 'P 21/c'
_cod_database_code 4101238

loop_
_symmetry_equiv_pos_as_xyz
'x, y, z'
'-x, y+1/2, -z+1/2'
'-x, -y, -z'
'x, -y-1/2, z-1/2'

loop_
_atom_site_label
_atom_site_type_symbol
_atom_site_fract_x
_atom_site_fract_y
_atom_site_fract_z
_atom_site_U_iso_or_equiv
_atom_site_adp_type
_atom_site_occupancy
_atom_site_symmetry_multiplicity
_atom_site_calc_flag
_atom_site_refinement_flags
_atom_site_disorder_assembly
_atom_site_disorder_group
F1 F 0.26535(6) 0.51925(14) 0.36775(5) 0.1025(3) Uani 1 1 d . . .
F2 F 0.10346(7) 0.58832(19) 0.33861(8) 0.1477(4) Uani 1 1 d . . .
F3 F 0.00300(6) 0.6528(2) 0.17162(11) 0.1560(5) Uani 1 1 d . . .
F4 F 0.06539(7) 0.64336(18) 0.03247(8) 0.1340(4) Uani 1 1 d . . .
F5 F 0.22544(6) 0.57367(15) 0.05906(6) 0.1078(3) Uani 1 1 d . . .
C10 C 0.60770(9) 0.9164(2) 0.50842(9) 0.0847(4) Uani 1 1 d . . .
C11 C 0.57750(8) 0.7797(2) 0.46655(9) 0.0808(4) Uani 1 1 d . . .
C12 C 0.54111(8) 0.6283(2) 0.41548(8) 0.0769(4) Uani 1 1 d . . .
C13 C 0.50800(8) 0.5024(2) 0.36816(9) 0.0774(4) Uani 1 1 d . . .
C14 C 0.46367(8) 0.3538(2) 0.30965(11) 0.0837(4) Uani 1 1 d . . .
H14A H 0.4782 0.2331 0.3388 0.100 Uiso 1 1 calc R A .
H14B H 0.4797 0.3527 0.2553 0.100 Uiso 1 1 calc R . .
O15 O 0.37419(5) 0.38421(13) 0.28815(7) 0.0798(3) Uani 1 1 d . . .
O16 O 0.38049(6) 0.60047(16) 0.18670(7) 0.0965(3) Uani 1 1 d . . .
C16 C 0.34239(8) 0.51452(19) 0.22634(9) 0.0722(4) Uani 1 1 d . . .
C17 C 0.25150(7) 0.54197(17) 0.21379(9) 0.0679(3) Uani 1 1 d . . .
C18 C 0.21754(9) 0.54526(19) 0.28374(9) 0.0764(4) Uani 1 1 d . . .
C19 C 0.13463(9) 0.5820(2) 0.26994(12) 0.0967(5) Uani 1 1 d . . .
C20 C 0.08423(9) 0.6151(2) 0.18549(15) 0.1021(6) Uani 1 1 d . . .
C21 C 0.11523(10) 0.6129(2) 0.11479(12) 0.0901(5) Uani 1 1 d . . .
C22 C 0.19793(9) 0.57741(19) 0.13021(10) 0.0771(4) Uani 1 1 d . . .
C1D C 0.7404(2) 0.9618(4) 0.83587(19) 0.0757(9) Uani 0.50 1 d PD A 1
H1DA H 0.6848 0.9989 0.8159 0.091 Uiso 0.50 1 calc PR A 1
C2D C 0.7778(3) 0.9199(6) 0.9241(2) 0.1044(14) Uani 0.50 1 d PD A 1
H2DA H 0.7457 0.9184 0.9631 0.125 Uiso 0.50 1 calc PR A 1
C3D C 0.8614(3) 0.8803(6) 0.9563(3) 0.1214(19) Uani 0.50 1 d PD A 1
H3DA H 0.8855 0.8603 1.0171 0.146 Uiso 0.50 1 calc PR A 1
C4D C 0.9095(2) 0.8698(5) 0.9006(2) 0.0939(12) Uani 0.50 1 d PD A 1
H4DA H 0.9660 0.8414 0.9217 0.113 Uiso 0.50 1 calc PR A 1
C5D C 0.87078(18) 0.9031(4) 0.81202(19) 0.0734(9) Uani 0.50 1 d PD A 1
H5DA H 0.9023 0.8957 0.7725 0.088 Uiso 0.50 1 calc PR A 1
C6D C 0.78683(15) 0.9475(4) 0.77829(18) 0.0639(8) Uani 0.50 1 d PD A 1
C7D C 0.75293(15) 0.9681(4) 0.68064(18) 0.0720(7) Uani 0.50 1 d PD A 1
O7D O 0.78781(13) 0.9254(4) 0.62852(14) 0.1089(8) Uani 0.50 1 d PD A 1
O8D O 0.67739(12) 1.0477(3) 0.65549(12) 0.0750(6) Uani 0.50 1 d PD A 1
C9D C 0.6423(2) 1.0684(5) 0.5596(3) 0.0928(13) Uani 0.50 1 d PD A 1
H9DA H 0.5998 1.1650 0.5491 0.111 Uiso 0.50 1 calc PR A 1
H9DB H 0.6861 1.1163 0.5370 0.111 Uiso 0.50 1 calc PR A 1
C1 C 0.7377(2) 0.9537(5) 0.8632(2) 0.0793(10) Uani 0.50 1 d PD A 2
H1A H 0.6831 0.9681 0.8646 0.095 Uiso 0.50 1 calc PR A 2
C2 C 0.7995(3) 0.9199(7) 0.9413(2) 0.0979(14) Uani 0.50 1 d PD A 2
H2A H 0.7896 0.9260 0.9965 0.118 Uiso 0.50 1 calc PR A 2
C3 C 0.8766(2) 0.8764(7) 0.9338(3) 0.1056(16) Uani 0.50 1 d PD A 2
H3A H 0.9176 0.8353 0.9844 0.127 Uiso 0.50 1 calc PR A 2
C4 C 0.8957(2) 0.8906(5) 0.8563(3) 0.0880(12) Uani 0.50 1 d PD A 2
H4A H 0.9498 0.8693 0.8548 0.106 Uiso 0.50 1 calc PR A 2
C5 C 0.83353(17) 0.9371(4) 0.7794(2) 0.0678(8) Uani 0.50 1 d PD A 2
H5A H 0.8457 0.9480 0.7257 0.081 Uiso 0.50 1 calc PR A 2
C6 C 0.75443(16) 0.9669(4) 0.7823(2) 0.0621(7) Uani 0.50 1 d PD A 2
C7 C 0.68417(15) 1.0248(4) 0.70069(17) 0.0635(7) Uani 0.50 1 d PD A 2
O7 O 0.61539(12) 1.0456(3) 0.70060(13) 0.0853(6) Uani 0.50 1 d PD A 2
O8 O 0.71095(13) 1.0487(3) 0.62922(13) 0.0832(6) Uani 0.50 1 d PD A 2
C9 C 0.6450(3) 1.1029(6) 0.5516(2) 0.0802(11) Uani 0.50 1 d PD A 2
H9A H 0.6665 1.1757 0.5111 0.096 Uiso 0.50 1 calc PR A 2
H9C H 0.6034 1.1769 0.5680 0.096 Uiso 0.50 1 calc PR A 2

loop_
_atom_site_aniso_label
_atom_site_aniso_U_11
_atom_site_aniso_U_22
_atom_site_aniso_U_33
_atom_site_aniso_U_23
_atom_site_aniso_U_13
_atom_site_aniso_U_12
F1 0.1037(5) 0.1203(7) 0.0905(5) 0.0154(4) 0.0396(4) 0.0118(5)
F2 0.1212(6) 0.1839(11) 0.1719(8) 0.0322(7) 0.0954(6) 0.0294(7)
F3 0.0659(5) 0.1740(11) 0.2278(13) 0.0227(10) 0.0437(7) 0.0185(6)
F4 0.0918(6) 0.1428(8) 0.1315(8) 0.0015(7) -0.0211(6) -0.0021(6)
F5 0.1035(6) 0.1375(8) 0.0794(5) -0.0113(5) 0.0228(4) -0.0072(5)
C10 0.0717(8) 0.1085(11) 0.0686(7) -0.0107(7) 0.0132(6) -0.0013(7)
C11 0.0689(7) 0.1062(10) 0.0610(7) -0.0068(7) 0.0097(6) 0.0006(7)
C12 0.0633(7) 0.0994(10) 0.0659(7) -0.0039(7) 0.0163(6) 0.0029(7)
C13 0.0582(7) 0.0984(9) 0.0736(7) -0.0087(7) 0.0168(6) 0.0009(6)
C14 0.0577(7) 0.0902(9) 0.0978(9) -0.0182(7) 0.0152(6) 0.0017(6)
O15 0.0563(4) 0.0789(6) 0.1002(6) -0.0040(4) 0.0175(4) -0.0022(4)
O16 0.0715(5) 0.1152(8) 0.1076(7) 0.0084(6) 0.0341(5) -0.0128(5)
C16 0.0616(6) 0.0726(8) 0.0805(7) -0.0125(6) 0.0185(6) -0.0106(6)
C17 0.0592(6) 0.0603(7) 0.0837(7) -0.0049(6) 0.0203(6) -0.0066(5)
C18 0.0728(7) 0.0737(8) 0.0855(8) 0.0056(6) 0.0279(6) -0.0018(6)
C19 0.0803(8) 0.0978(10) 0.1283(11) 0.0072(8) 0.0559(8) 0.0052(8)
C20 0.0596(7) 0.0911(10) 0.1515(15) 0.0049(9) 0.0253(9) 0.0040(7)
C21 0.0685(8) 0.0840(9) 0.1025(11) -0.0042(8) 0.0023(8) -0.0052(7)
C22 0.0689(7) 0.0745(8) 0.0839(8) -0.0107(6) 0.0166(7) -0.0097(6)
C1D 0.0833(17) 0.0722(16) 0.0691(15) -0.0061(13) 0.0190(14) -0.0011(14)
C2D 0.124(3) 0.111(3) 0.0663(18) -0.0118(17) 0.0111(18) -0.040(2)
C3D 0.177(4) 0.094(2) 0.0670(19) 0.0038(17) -0.002(2) 0.010(3)
C4D 0.078(2) 0.090(2) 0.094(2) 0.0172(18) -0.0032(18) -0.0050(16)
C5D 0.0599(15) 0.0785(16) 0.0674(16) 0.0132(13) -0.0029(13) 0.0062(13)
C6D 0.0443(11) 0.0708(15) 0.0737(14) -0.0099(12) 0.0134(12) -0.0142(11)
C7D 0.0626(13) 0.0743(15) 0.0803(15) -0.0082(12) 0.0234(12) -0.0022(12)
O7D 0.0844(12) 0.169(2) 0.0789(11) -0.0011(12) 0.0322(10) 0.0273(13)
O8D 0.0718(10) 0.0921(12) 0.0614(9) -0.0145(9) 0.0204(8) 0.0034(10)
C9D 0.089(2) 0.080(2) 0.097(2) -0.0029(17) 0.0095(19) 0.0037(17)
C1 0.0717(17) 0.093(2) 0.0749(19) -0.0062(16) 0.0249(14) -0.0121(16)
C2 0.121(3) 0.113(3) 0.0590(18) -0.0130(17) 0.0252(19) 0.003(2)
C3 0.071(2) 0.104(3) 0.114(3) 0.014(2) -0.015(2) -0.015(2)
C4 0.0551(16) 0.088(2) 0.106(3) 0.028(2) 0.0018(18) 0.0185(14)
C5 0.0539(14) 0.0707(16) 0.0756(16) -0.0090(12) 0.0144(14) -0.0022(13)
C6 0.0481(13) 0.0654(15) 0.0712(15) -0.0077(12) 0.0156(12) -0.0118(11)
C7 0.0642(13) 0.0594(13) 0.0740(15) -0.0149(12) 0.0314(12) -0.0063(11)
O7 0.0687(10) 0.0978(13) 0.0900(11) 0.0002(10) 0.0248(9) 0.0125(9)
O8 0.0726(11) 0.1078(15) 0.0701(11) -0.0113(10) 0.0229(10) -0.0056(11)
C9 0.088(2) 0.087(2) 0.0580(16) -0.0065(14) 0.0109(16) -0.0070(17)

loop_
_geom_bond_atom_site_label_1
_geom_bond_atom_site_label_2
_geom_bond_distance
_geom_bond_site_symmetry_2
_geom_bond_publ_flag
F1 C18 1.3367(16) . ?
F2 C19 1.334(2) . ?
F3 C20 1.3449(18) . ?
F4 C21 1.3312(19) . ?
F5 C22 1.3317(18) . ?
C10 C11 1.199(2) . ?
C10 C9D 1.370(4) . ?
C10 C9 1.537(4) . ?
C11 C12 1.374(2) . ?
C12 C13 1.1909(19) . ?
C13 C14 1.453(2) . ?
C14 O15 1.4569(16) . ?
O15 C16 1.3336(16) . ?
O16 C16 1.1883(18) . ?
C16 C17 1.4948(18) . ?
C17 C22 1.3749(18) . ?
C17 C18 1.382(2) . ?
C18 C19 1.371(2) . ?
C19 C20 1.364(3) . ?
C20 C21 1.361(3) . ?
C21 C22 1.363(2) . ?
C1D C6D 1.365(4) . ?
C1D C2D 1.372(4) . ?
C2D C3D 1.374(6) . ?
C3D C4D 1.359(6) . ?
C4D C5D 1.369(4) . ?
C5D C6D 1.388(4) . ?
C6D C7D 1.475(4) . ?
C7D O7D 1.181(3) . ?
C7D O8D 1.338(3) . ?
O8D C9D 1.451(4) . ?
C1 C2 1.371(5) . ?
C1 C6 1.385(5) . ?
C2 C3 1.373(6) . ?
C3 C4 1.353(7) . ?
C4 C5 1.380(4) . ?
C5 C6 1.361(4) . ?
C6 C7 1.517(4) . ?
C7 O7 1.166(3) . ?
C7 O8 1.339(3) . ?
O8 C9 1.434(4) . ?
